data_4021434
loop_
_publ_author_name
'K. C. Kumara Swamy'
'K. Praveen Kumar'
'N. N. Bhuvan Kumar'

_publ_section_title
;
 Further Characterization of Mitsunobu-Type Intermediates in the
 Reaction of Dialkyl Azodicarboxylates with P(III) Compounds
;
_journal_name_full 'Journal of Organic Chemistry'
_journal_page_first 1002
_journal_page_last 1008
_journal_paper_doi 10.1021/jo051997x
_journal_volume 71
_journal_year 2006
_chemical_formula_sum 'C22 H45 Cl F3 N5 O5 P2'
_chemical_formula_weight 614.02
_chemical_name_systematic
; 
 ? 
;
_space_group_IT_number 14
_symmetry_cell_setting monoclinic
_symmetry_space_group_name_Hall '-P 2ybc'
_symmetry_space_group_name_H-M 'P 1 21/c 1'
_atom_sites_solution_hydrogens geom
_atom_sites_solution_primary direct
_atom_sites_solution_secondary difmap
_audit_creation_method SHELXL-97
_cell_angle_alpha 90.00
_cell_angle_beta 109.54(4)
_cell_angle_gamma 90.00
_cell_formula_units_Z 4
_cell_length_a 18.2506(18)
_cell_length_b 9.7929(16)
_cell_length_c 18.982(2)
_cell_measurement_temperature 293(2)
_cell_volume 3197.2(7)
_computing_structure_refinement 'SHELXL-97 (Sheldrick, 1997)'
_computing_structure_solution 'SHELXS-97 (Sheldrick, 1990)'
_diffrn_ambient_temperature 293(2)
_diffrn_measured_fraction_theta_full 0.908
_diffrn_measured_fraction_theta_max 0.908
_diffrn_radiation_monochromator graphite
_diffrn_radiation_source 'fine-focus sealed tube'
_diffrn_radiation_type MoK\a
_diffrn_radiation_wavelength 0.71073
_diffrn_reflns_av_R_equivalents 0.0459
_diffrn_reflns_av_sigmaI/netI 0.0311
_diffrn_reflns_limit_h_max 24
_diffrn_reflns_limit_h_min -24
_diffrn_reflns_limit_k_max 13
_diffrn_reflns_limit_k_min -13
_diffrn_reflns_limit_l_max 24
_diffrn_reflns_limit_l_min -25
_diffrn_reflns_number 36380
_diffrn_reflns_theta_full 28.34
_diffrn_reflns_theta_max 28.34
_diffrn_reflns_theta_min 2.19
_exptl_absorpt_coefficient_mu 0.275
_exptl_absorpt_correction_T_max 0.9784
_exptl_absorpt_correction_T_min 0.9222
_exptl_absorpt_correction_type 'empirical, SADABS'
_exptl_crystal_density_diffrn 1.276
_exptl_crystal_density_method 'not measured'
_exptl_crystal_F_000 1304
_exptl_crystal_size_max 0.30
_exptl_crystal_size_mid 0.30
_exptl_crystal_size_min 0.08
_refine_diff_density_max 0.775
_refine_diff_density_min -0.404
_refine_diff_density_rms 0.060
_refine_ls_extinction_method none
_refine_ls_goodness_of_fit_ref 1.040
_refine_ls_hydrogen_treatment mixed
_refine_ls_matrix_type full
_refine_ls_number_parameters 356
_refine_ls_number_reflns 7670
_refine_ls_number_restraints 0
_refine_ls_restrained_S_all 1.040
_refine_ls_R_factor_all 0.0677
_refine_ls_R_factor_gt 0.0475
_refine_ls_shift/su_max 0.001
_refine_ls_shift/su_mean 0.000
_refine_ls_structure_factor_coef Fsqd
_refine_ls_weighting_details 'w=1/[\s^2^(Fo^2^)+(0.0899P)^2^+0.5270P] where P=(Fo^2^+2Fc^2^)/3'
_refine_ls_weighting_scheme calc
_refine_ls_wR_factor_gt 0.1361
_refine_ls_wR_factor_ref 0.1525
_reflns_number_gt 5541
_reflns_number_total 7670
_reflns_threshold_expression >2sigma(I)
_cod_data_source_file jo051997xsi20051108_064117_2.cif
_cod_depositor_comments
;
The following automatic conversions were performed:

'_refine_ls_weighting_scheme' value 'calc
w=1/[\s^2^(Fo^2^)+(0.0899P)^2^+0.5270P] where P=(Fo^2^+2Fc^2^)/3' was
changed to 'calc'. New tag '_refine_ls_weighting_details' was
created. The value of the new tag was set to
'w=1/[\s^2^(Fo^2^)+(0.0899P)^2^+0.5270P] where P=(Fo^2^+2Fc^2^)/3'.

Automatic conversion script
Id: cif_fix_values 3143 2015-03-26 13:38:13Z robertas 
;
_cod_original_sg_symbol_H-M 'P 21/c'
_cod_database_code 4021434

loop_
_symmetry_equiv_pos_as_xyz
'x, y, z'
'-x, y+1/2, -z+1/2'
'-x, -y, -z'
'x, -y-1/2, z-1/2'

loop_
_atom_site_label
_atom_site_type_symbol
_atom_site_fract_x
_atom_site_fract_y
_atom_site_fract_z
_atom_site_U_iso_or_equiv
_atom_site_adp_type
_atom_site_occupancy
_atom_site_calc_flag
_atom_site_refinement_flags
P2 P 0.31746(3) 0.18120(5) 0.83964(3) 0.03267(13) Uani 1 d .
P1 P 0.32996(3) 0.02439(5) 0.94693(3) 0.03997(14) Uani 1 d .
Cl Cl 0.33372(3) 0.50493(6) 0.70502(3) 0.05421(16) Uani 1 d .
O2 O 0.13103(9) 0.39332(17) 0.76185(9) 0.0540(4) Uani 1 d .
O4 O 0.14276(9) 0.25511(17) 0.59379(8) 0.0509(4) Uani 1 d .
O3 O 0.11652(9) 0.13150(19) 0.68280(9) 0.0613(4) Uani 1 d .
N3 N 0.37879(9) 0.23752(17) 0.80392(9) 0.0381(4) Uani 1 d .
H3 H 0.3595 0.2985 0.7702 0.046 Uiso 1 calc R
C1 C 0.35885(13) 0.3093(2) 0.98492(11) 0.0447(5) Uani 1 d .
C9 C 0.46303(11) 0.2082(2) 0.81580(12) 0.0433(5) Uani 1 d .
O1 O 0.17098(11) 0.2765(2) 0.86959(10) 0.0761(6) Uani 1 d .
C5 C 0.29295(13) -0.1078(2) 0.80371(12) 0.0471(5) Uani 1 d .
C6 C 0.3424(2) -0.2249(3) 0.84656(16) 0.0726(8) Uani 1 d .
H6A H 0.3963 -0.2005 0.8609 0.109 Uiso 1 calc R
H6B H 0.3330 -0.3047 0.8154 0.109 Uiso 1 calc R
H6C H 0.3291 -0.2438 0.8904 0.109 Uiso 1 calc R
C13 C 0.17652(12) 0.3089(2) 0.81166(12) 0.0479(5) Uani 1 d .
C2 C 0.44413(15) 0.2884(3) 1.03155(13) 0.0592(6) Uani 1 d .
H2A H 0.4509 0.1989 1.0535 0.089 Uiso 1 calc R
H2B H 0.4596 0.3559 1.0704 0.089 Uiso 1 calc R
H2C H 0.4756 0.2970 1.0001 0.089 Uiso 1 calc R
C10 C 0.46930(15) 0.1869(3) 0.73878(14) 0.0584(6) Uani 1 d .
H10A H 0.4376 0.1107 0.7149 0.088 Uiso 1 calc R
H10B H 0.5225 0.1691 0.7436 0.088 Uiso 1 calc R
H10C H 0.4518 0.2675 0.7092 0.088 Uiso 1 calc R
C7 C 0.20689(16) -0.1405(3) 0.78551(16) 0.0681(7) Uani 1 d .
H7A H 0.1970 -0.1627 0.8307 0.102 Uiso 1 calc R
H7B H 0.1932 -0.2168 0.7519 0.102 Uiso 1 calc R
H7C H 0.1764 -0.0625 0.7625 0.102 Uiso 1 calc R
C8 C 0.30955(17) -0.0823(3) 0.73192(13) 0.0605(6) Uani 1 d .
H8A H 0.2811 -0.0036 0.7072 0.091 Uiso 1 calc R
H8B H 0.2939 -0.1605 0.6998 0.091 Uiso 1 calc R
H8C H 0.3642 -0.0667 0.7431 0.091 Uiso 1 calc R
C22 C 0.1959(2) -0.1792(4) 1.00789(17) 0.0780(9) Uani 1 d .
F1 F 0.12850(14) -0.1812(3) 0.95321(12) 0.1273(9) Uani 1 d .
F2 F 0.18150(15) -0.2167(3) 1.06836(11) 0.1216(9) Uani 1 d .
C18 C 0.07485(14) 0.1954(3) 0.53704(13) 0.0640(7) Uani 1 d .
H18 H 0.0333 0.1806 0.5581 0.077 Uiso 1 calc R
C4 C 0.34728(18) 0.4462(2) 0.94431(15) 0.0659(7) Uani 1 d .
H4A H 0.3638 0.5186 0.9802 0.099 Uiso 1 calc R
H4B H 0.2933 0.4579 0.9157 0.099 Uiso 1 calc R
H4C H 0.3774 0.4481 0.9115 0.099 Uiso 1 calc R
C11 C 0.50976(14) 0.3335(3) 0.85204(15) 0.0624(6) Uani 1 d .
H11A H 0.4896 0.4124 0.8218 0.094 Uiso 1 calc R
H11B H 0.5632 0.3206 0.8564 0.094 Uiso 1 calc R
H11C H 0.5060 0.3465 0.9008 0.094 Uiso 1 calc R
C12 C 0.49202(13) 0.0825(3) 0.86465(14) 0.0571(6) Uani 1 d .
H12A H 0.4848 0.0956 0.9120 0.086 Uiso 1 calc R
H12B H 0.5463 0.0691 0.8723 0.086 Uiso 1 calc R
H12C H 0.4632 0.0038 0.8403 0.086 Uiso 1 calc R
C14 C 0.06094(14) 0.4433(3) 0.77546(15) 0.0614(6) Uani 1 d .
H14 H 0.0420 0.3728 0.8018 0.074 Uiso 1 calc R
C19 C 0.0495(2) 0.2989(5) 0.47564(18) 0.1022(12) Uani 1 d .
H19A H 0.0369 0.3829 0.4950 0.153 Uiso 1 calc R
H19B H 0.0046 0.2656 0.4366 0.153 Uiso 1 calc R
H19C H 0.0909 0.3145 0.4559 0.153 Uiso 1 calc R
C15 C 0.0796(2) 0.5640(4) 0.8206(3) 0.1081(13) Uani 1 d .
H15A H 0.1259 0.5485 0.8626 0.162 Uiso 1 calc R
H15B H 0.0374 0.5859 0.8381 0.162 Uiso 1 calc R
H15C H 0.0881 0.6385 0.7914 0.162 Uiso 1 calc R
C16 C 0.0024(2) 0.4644(5) 0.6992(3) 0.1304(17) Uani 1 d .
H16A H 0.0209 0.5332 0.6732 0.196 Uiso 1 calc R
H16B H -0.0461 0.4931 0.7038 0.196 Uiso 1 calc R
H16C H -0.0050 0.3803 0.6716 0.196 Uiso 1 calc R
F3 F 0.2380(2) -0.2751(2) 0.99187(19) 0.1506(12) Uani 1 d .
C20 C 0.0983(2) 0.0621(4) 0.5125(2) 0.0992(12) Uani 1 d .
H20A H 0.1410 0.0765 0.4945 0.149 Uiso 1 calc R
H20B H 0.0551 0.0241 0.4733 0.149 Uiso 1 calc R
H20C H 0.1139 0.0001 0.5541 0.149 Uiso 1 calc R
O5 O 0.24271(9) -0.00308(16) 0.94874(8) 0.0511(4) Uani 1 d .
N1 N 0.33348(10) 0.19733(16) 0.92870(8) 0.0368(3) Uani 1 d .
N5 N 0.22340(9) 0.26881(18) 0.70912(9) 0.0395(4) Uani 1 d .
H5 H 0.2559 0.3086 0.6920 0.047 Uiso 1 calc R
N2 N 0.31335(10) 0.01667(16) 0.85211(9) 0.0378(4) Uani 1 d .
N4 N 0.23560(9) 0.25960(18) 0.78579(9) 0.0396(4) Uani 1 d .
C17 C 0.15609(12) 0.2101(2) 0.66303(12) 0.0439(5) Uani 1 d .
C21 C 0.23417(16) -0.0446(3) 1.01739(13) 0.0601(6) Uani 1 d .
H21A H 0.2032 0.0220 1.0328 0.072 Uiso 1 calc R
H21B H 0.2848 -0.0498 1.0560 0.072 Uiso 1 calc R
C3 C 0.30939(17) 0.3014(3) 1.03551(15) 0.0648(7) Uani 1 d .
H3A H 0.3213 0.2188 1.0643 0.097 Uiso 1 calc R
H3B H 0.2553 0.3018 1.0055 0.097 Uiso 1 calc R
H3C H 0.3204 0.3786 1.0686 0.097 Uiso 1 calc R

loop_
_atom_site_aniso_label
_atom_site_aniso_U_11
_atom_site_aniso_U_22
_atom_site_aniso_U_33
_atom_site_aniso_U_23
_atom_site_aniso_U_13
_atom_site_aniso_U_12
P2 0.0327(2) 0.0349(3) 0.0310(2) 0.00297(17) 0.01139(18) 0.00254(18)
P1 0.0445(3) 0.0386(3) 0.0348(3) 0.00668(19) 0.0106(2) 0.0015(2)
Cl 0.0589(3) 0.0462(3) 0.0537(3) 0.0078(2) 0.0138(3) -0.0063(2)
O2 0.0454(8) 0.0688(10) 0.0501(9) 0.0158(7) 0.0191(7) 0.0204(7)
O4 0.0451(8) 0.0675(10) 0.0355(7) 0.0001(7) 0.0075(6) -0.0089(7)
O3 0.0493(9) 0.0739(11) 0.0577(10) 0.0101(8) 0.0139(8) -0.0160(8)
N3 0.0342(8) 0.0411(9) 0.0400(8) 0.0108(7) 0.0135(7) 0.0056(7)
C1 0.0542(12) 0.0412(11) 0.0378(10) -0.0054(8) 0.0144(9) -0.0008(9)
C9 0.0328(10) 0.0547(12) 0.0446(11) 0.0078(9) 0.0159(8) 0.0031(8)
O1 0.0618(11) 0.1243(17) 0.0525(10) 0.0332(10) 0.0329(9) 0.0395(11)
C5 0.0576(13) 0.0371(10) 0.0474(12) -0.0063(9) 0.0185(10) -0.0047(9)
C6 0.105(2) 0.0398(13) 0.0663(16) -0.0026(11) 0.0198(15) 0.0106(13)
C13 0.0396(11) 0.0624(14) 0.0432(11) 0.0097(10) 0.0160(9) 0.0113(9)
C2 0.0568(14) 0.0684(15) 0.0457(13) -0.0085(11) 0.0084(11) -0.0081(11)
C10 0.0531(13) 0.0759(17) 0.0553(14) 0.0077(12) 0.0300(11) 0.0129(12)
C7 0.0703(17) 0.0658(16) 0.0678(16) -0.0135(13) 0.0226(14) -0.0258(13)
C8 0.0804(17) 0.0546(14) 0.0510(13) -0.0130(11) 0.0281(13) -0.0076(12)
C22 0.092(2) 0.082(2) 0.0641(17) 0.0106(15) 0.0321(17) -0.0243(17)
F1 0.1139(18) 0.164(2) 0.0881(14) 0.0082(14) 0.0128(13) -0.0721(16)
F2 0.155(2) 0.1366(18) 0.0814(13) 0.0245(12) 0.0509(14) -0.0642(16)
C18 0.0437(12) 0.100(2) 0.0441(12) -0.0132(13) 0.0094(10) -0.0166(13)
C4 0.093(2) 0.0380(12) 0.0609(15) -0.0027(10) 0.0178(14) 0.0002(12)
C11 0.0471(13) 0.0719(17) 0.0667(16) 0.0048(13) 0.0170(12) -0.0137(11)
C12 0.0421(12) 0.0661(15) 0.0626(14) 0.0203(12) 0.0169(11) 0.0146(10)
C14 0.0462(13) 0.0711(16) 0.0705(16) 0.0125(13) 0.0243(12) 0.0194(12)
C19 0.074(2) 0.162(4) 0.0534(17) 0.011(2) -0.0016(15) -0.001(2)
C15 0.096(3) 0.101(3) 0.140(4) -0.027(3) 0.056(3) 0.009(2)
C16 0.068(2) 0.182(5) 0.117(3) 0.006(3) -0.001(2) 0.050(3)
F3 0.218(3) 0.0609(12) 0.211(3) 0.0116(15) 0.122(3) 0.0015(16)
C20 0.084(2) 0.114(3) 0.107(3) -0.056(2) 0.042(2) -0.042(2)
O5 0.0531(9) 0.0622(10) 0.0413(8) 0.0121(7) 0.0199(7) -0.0049(7)
N1 0.0438(9) 0.0345(8) 0.0313(8) 0.0024(6) 0.0116(7) 0.0016(6)
N5 0.0332(8) 0.0549(10) 0.0306(8) 0.0055(7) 0.0110(6) -0.0023(7)
N2 0.0460(9) 0.0341(8) 0.0347(8) 0.0011(6) 0.0154(7) -0.0002(7)
N4 0.0358(8) 0.0525(10) 0.0312(8) 0.0069(7) 0.0120(7) 0.0073(7)
C17 0.0375(10) 0.0516(12) 0.0421(11) 0.0027(9) 0.0127(8) 0.0015(9)
C21 0.0727(16) 0.0689(16) 0.0454(13) 0.0061(11) 0.0284(12) -0.0097(13)
C3 0.0740(17) 0.0767(17) 0.0511(14) -0.0175(12) 0.0307(13) -0.0024(13)

loop_
_atom_type_symbol
_atom_type_description
_atom_type_scat_dispersion_real
_atom_type_scat_dispersion_imag
_atom_type_scat_source
C C 0.0033 0.0016 'International Tables Vol C Tables 4.2.6.8 and 6.1.1.4'
H H 0.0000 0.0000 'International Tables Vol C Tables 4.2.6.8 and 6.1.1.4'
O O 0.0106 0.0060 'International Tables Vol C Tables 4.2.6.8 and 6.1.1.4'
N N 0.0061 0.0033 'International Tables Vol C Tables 4.2.6.8 and 6.1.1.4'
P P 0.1023 0.0942 'International Tables Vol C Tables 4.2.6.8 and 6.1.1.4'
F F 0.0171 0.0103 'International Tables Vol C Tables 4.2.6.8 and 6.1.1.4'
Cl Cl 0.1484 0.1585 'International Tables Vol C Tables 4.2.6.8 and 6.1.1.4'

loop_
_geom_angle_atom_site_label_1
_geom_angle_atom_site_label_2
_geom_angle_atom_site_label_3
_geom_angle
N3 P2 N1 120.21(9)
N3 P2 N2 118.50(9)
N1 P2 N2 86.91(8)
N3 P2 N4 101.01(8)
N1 P2 N4 113.65(9)
N2 P2 N4 117.54(9)
N3 P2 P1 132.50(7)
N1 P2 P1 43.61(6)
N2 P2 P1 43.30(6)
N4 P2 P1 126.47(6)
O5 P1 N2 100.56(9)
O5 P1 N1 105.52(8)
N2 P1 N1 80.78(7)
O5 P1 P2 107.20(7)
N2 P1 P2 40.53(5)
N1 P1 P2 40.25(5)
C13 O2 C14 117.27(17)
C17 O4 C18 115.16(18)
C9 N3 P2 134.44(13)
N1 C1 C3 107.81(18)
N1 C1 C4 109.09(17)
C3 C1 C4 110.6(2)
N1 C1 C2 109.18(18)
C3 C1 C2 109.4(2)
C4 C1 C2 110.7(2)
N3 C9 C10 106.51(17)
N3 C9 C11 107.72(18)
C10 C9 C11 109.58(19)
N3 C9 C12 111.96(16)
C10 C9 C12 110.60(19)
C11 C9 C12 110.36(19)
N2 C5 C8 109.56(17)
N2 C5 C6 107.79(19)
C8 C5 C6 110.2(2)
N2 C5 C7 109.63(19)
C8 C5 C7 109.4(2)
C6 C5 C7 110.2(2)
O1 C13 O2 127.3(2)
O1 C13 N4 123.1(2)
O2 C13 N4 109.62(17)
F3 C22 F2 107.8(3)
F3 C22 F1 105.8(3)
F2 C22 F1 106.1(3)
F3 C22 C21 112.2(3)
F2 C22 C21 111.6(3)
F1 C22 C21 112.9(3)
O4 C18 C19 105.5(2)
O4 C18 C20 108.5(2)
C19 C18 C20 113.3(3)
C15 C14 O2 109.4(2)
C15 C14 C16 114.5(3)
O2 C14 C16 104.9(2)
C21 O5 P1 118.33(16)
C1 N1 P2 136.13(14)
C1 N1 P1 126.77(13)
P2 N1 P1 96.14(8)
C17 N5 N4 115.64(16)
C5 N2 P2 136.76(14)
C5 N2 P1 126.67(13)
P2 N2 P1 96.17(8)
N5 N4 C13 117.74(16)
N5 N4 P2 117.39(12)
C13 N4 P2 124.75(13)
O3 C17 O4 126.3(2)
O3 C17 N5 125.0(2)
O4 C17 N5 108.66(18)
O5 C21 C22 109.6(2)

loop_
_geom_bond_atom_site_label_1
_geom_bond_atom_site_label_2
_geom_bond_distance
P2 N3 1.5888(16)
P2 N1 1.6242(16)
P2 N2 1.6338(16)
P2 N4 1.6866(17)
P2 P1 2.4994(7)
P1 O5 1.6267(16)
P1 N2 1.7240(17)
P1 N1 1.7340(16)
O2 C13 1.320(2)
O2 C14 1.471(3)
O4 C17 1.329(3)
O4 C18 1.465(3)
O3 C17 1.198(3)
N3 C9 1.505(2)
C1 N1 1.492(3)
C1 C3 1.524(3)
C1 C4 1.525(3)
C1 C2 1.525(3)
C9 C10 1.518(3)
C9 C11 1.521(3)
C9 C12 1.526(3)
O1 C13 1.181(3)
C5 N2 1.497(3)
C5 C8 1.513(3)
C5 C6 1.516(3)
C5 C7 1.525(3)
C13 N4 1.411(3)
C22 F3 1.313(4)
C22 F2 1.313(3)
C22 F1 1.318(4)
C22 C21 1.474(4)
C18 C19 1.496(5)
C18 C20 1.496(5)
C14 C15 1.432(5)
C14 C16 1.499(5)
O5 C21 1.422(3)
N5 C17 1.373(3)
N5 N4 1.400(2)

loop_
_geom_hbond_atom_site_label_D
_geom_hbond_atom_site_label_H
_geom_hbond_atom_site_label_A
_geom_hbond_distance_DH
_geom_hbond_distance_HA
_geom_hbond_distance_DA
_geom_hbond_angle_DHA
N3 H3 Cl 0.86 2.33 3.1663(17) 162.9
N5 H5 Cl 0.86 2.35 3.0840(18) 143.1
